data_1557836
loop_
_publ_author_name
'Weetman, Catherine'
'Porzelt, Amelie'
'Bag, Prasenjit'
'Hanusch, Franziska'
'Inoue, Shigeyoshi'

_publ_section_title
;
 Dialumenes -- aryl vs. silyl stabilisation for small molecule activation
 and catalysis
;
_journal_issue 18
_journal_name_full 'Chemical Science'
_journal_page_first 4817
_journal_page_last 4827
_journal_paper_doi 10.1039/D0SC01561J
_journal_volume 11
_journal_year 2020
_chemical_compound_source 'see text'
_chemical_formula_moiety 'C26 H43 Al I2 N2'
_chemical_formula_sum 'C26 H43 Al I2 N2'
_chemical_formula_weight 664.40
_space_group_IT_number 14
_space_group_name_Hall '-P 2yn'
_space_group_name_H-M_alt 'P 1 21/n 1'
_symmetry_cell_setting monoclinic
_symmetry_Int_Tables_number 14
_symmetry_space_group_name_Hall '-P 2yn'
_symmetry_space_group_name_H-M 'P 1 21/n 1'
_atom_sites_solution_hydrogens geom
_audit_update_record
;
2020-03-09 deposited with the CCDC.	2020-04-20 downloaded from the CCDC.
;
_cell_angle_alpha 90
_cell_angle_beta 102.029(8)
_cell_angle_gamma 90
_cell_formula_units_Z 4
_cell_length_a 10.145(2)
_cell_length_b 17.053(4)
_cell_length_c 17.044(3)
_cell_measurement_reflns_used 9326
_cell_measurement_temperature 100
_cell_measurement_theta_max 25.3751
_cell_measurement_theta_min 2.3748
_cell_volume 2883.9(10)
_computing_cell_refinement 'SAINT (Bruker, 2017)'
_computing_data_collection 'APEX III Control Software (Bruker, 2016)'
_computing_data_reduction 'SAINT (Bruker, 2017)'
_computing_molecular_graphics 'PLATON (Spek, 2011)'
_computing_publication_material 'PLATON (Spek, 2011), enCIFer (Allen, 2014)'
_computing_structure_refinement 'SHELXL2014 (Sheldrick, 2014), SHELXLE (Huebschle, 2011)'
_computing_structure_solution 'SHELXT (Sheldrick, 2015)'
_diffrn_ambient_temperature 100
_diffrn_detector ' CMOS plate '
_diffrn_detector_area_resol_mean 16
_diffrn_measured_fraction_theta_full 1.000
_diffrn_measured_fraction_theta_max 0.998
_diffrn_measurement_device ' \k-geometry diffractometer '
_diffrn_measurement_device_type ' Bruker Photon CMOS '
_diffrn_measurement_method ' phi- and omega-rotation '
_diffrn_radiation_monochromator 'Helios optic'
_diffrn_radiation_probe x-ray
_diffrn_radiation_source 'IMS microsource'
_diffrn_radiation_type MoK\a
_diffrn_radiation_wavelength 0.71073
_diffrn_reflns_av_R_equivalents 0.0330
_diffrn_reflns_av_unetI/netI 0.0111
_diffrn_reflns_limit_h_max 12
_diffrn_reflns_limit_h_min -12
_diffrn_reflns_limit_k_max 20
_diffrn_reflns_limit_k_min -20
_diffrn_reflns_limit_l_max 20
_diffrn_reflns_limit_l_min -20
_diffrn_reflns_number 80760
_diffrn_reflns_reduction_process
;
;
_diffrn_reflns_theta_full 25.24
_diffrn_reflns_theta_max 25.35
_diffrn_reflns_theta_min 2.38
_exptl_absorpt_coefficient_mu 2.227
_exptl_absorpt_correction_T_max 0.7452
_exptl_absorpt_correction_T_min 0.6559
_exptl_absorpt_correction_type multi-scan
_exptl_absorpt_process_details 'SADABS 2016/2, Bruker, 2016'
_exptl_crystal_colour 'clear colorless'
_exptl_crystal_density_diffrn 1.530
_exptl_crystal_density_method 'Not Measured'
_exptl_crystal_description fragment
_exptl_crystal_F_000 1328
_exptl_crystal_size_max 0.348
_exptl_crystal_size_mid 0.174
_exptl_crystal_size_min 0.085
_refine_diff_density_max 0.598
_refine_diff_density_min -0.614
_refine_diff_density_rms 0.057
_refine_ls_extinction_method none
_refine_ls_goodness_of_fit_ref 1.097
_refine_ls_hydrogen_treatment constr
_refine_ls_matrix_type full
_refine_ls_number_parameters 292
_refine_ls_number_reflns 5252
_refine_ls_number_restraints 0
_refine_ls_restrained_S_all 1.097
_refine_ls_R_factor_all 0.0174
_refine_ls_R_factor_gt 0.0151
_refine_ls_shift/su_max 0.003
_refine_ls_shift/su_mean 0.000
_refine_ls_structure_factor_coef Fsqd
_refine_ls_weighting_details 'W=1/[\S^2^(FO^2^)+(0.0152P)^2^+2.6497P] WHERE P=(FO^2^+2FC^2^)/3'
_refine_ls_weighting_scheme calc
_refine_ls_wR_factor_gt 0.0367
_refine_ls_wR_factor_ref 0.0385
_reflns_number_gt 4915
_reflns_number_total 5252
_reflns_threshold_expression I>2\s(I)
_cod_data_source_file d0sc01561j2.cif
_cod_data_source_block WeeCa10
_cod_depositor_comments
;Adding full bibliography for 1557836--1557841.cif.

 Adding full bibliography for 1557836--1557841.cif.
;
_cod_original_sg_symbol_H-M 'P 21/n'
_cod_database_code 1557836

loop_
_space_group_symop_id
_space_group_symop_operation_xyz
1 x,y,z
2 1/2-x,1/2+y,1/2-z
3 -x,-y,-z
4 1/2+x,1/2-y,1/2+z

loop_
_atom_site_aniso_label
_atom_site_aniso_U_11
_atom_site_aniso_U_22
_atom_site_aniso_U_33
_atom_site_aniso_U_23
_atom_site_aniso_U_13
_atom_site_aniso_U_12
I1 0.0222(1) 0.0143(1) 0.0173(1) 0.0034(1) 0.0061(1) 0.0021(1)
I2 0.0150(1) 0.0203(1) 0.0183(1) -0.0042(1) -0.0015(1) -0.0017(1)
Al1 0.0111(3) 0.0113(2) 0.0120(3) -0.0006(2) 0.0014(2) 0.0007(2)
N1 0.0119(7) 0.0124(7) 0.0145(8) -0.0010(6) 0.0025(6) -0.0010(6)
N2 0.0126(8) 0.0118(7) 0.0129(7) 0.0003(6) 0.0029(6) 0.0005(6)
C1 0.0129(9) 0.0096(8) 0.0119(8) -0.0028(7) 0.0015(7) -0.0012(7)
C2 0.0145(9) 0.0113(8) 0.0119(9) -0.0026(7) 0.0025(7) -0.0014(7)
C3 0.0115(9) 0.0159(9) 0.0168(9) -0.0034(7) 0.0048(7) 0.0011(7)
C4 0.0158(9) 0.0104(8) 0.0135(9) -0.0025(7) 0.0001(7) 0.0012(7)
C5 0.0175(9) 0.0108(8) 0.0128(9) 0.0000(7) 0.0035(7) -0.0003(7)
C6 0.0129(9) 0.0103(8) 0.0143(9) -0.0035(7) 0.0027(7) -0.0011(7)
C7 0.0133(9) 0.0186(9) 0.0118(9) 0.0006(7) 0.0038(7) 0.0019(7)
C8 0.0288(11) 0.0253(11) 0.0156(10) -0.0018(8) 0.0068(8) 0.0060(9)
C9 0.0195(10) 0.0253(10) 0.0187(10) 0.0043(8) 0.0052(8) -0.0028(8)
C10 0.0179(9) 0.0186(9) 0.0155(9) 0.0000(8) 0.0030(7) 0.0060(8)
C11 0.0232(10) 0.0194(10) 0.0167(9) 0.0019(8) -0.0013(8) 0.0048(8)
C12 0.0147(10) 0.0315(12) 0.0275(11) 0.0054(9) -0.0004(8) 0.0007(9)
C13 0.0139(9) 0.0131(9) 0.0161(9) 0.0018(7) 0.0055(7) 0.0013(7)
C14 0.0193(10) 0.0336(12) 0.0195(10) -0.0003(9) 0.0085(8) 0.0041(9)
C15 0.0198(10) 0.0187(10) 0.0388(12) -0.0016(9) 0.0138(9) -0.0039(8)
C16 0.0118(8) 0.0108(8) 0.0136(9) 0.0023(7) 0.0024(7) 0.0008(7)
C17 0.0191(9) 0.0117(9) 0.0141(9) -0.0012(7) 0.0037(7) 0.0012(7)
C18 0.0191(9) 0.0124(9) 0.0133(9) -0.0008(7) 0.0042(7) 0.0001(7)
C19 0.0112(9) 0.0165(9) 0.0185(9) -0.0030(7) 0.0034(7) -0.0001(7)
C20 0.0151(9) 0.0207(10) 0.0253(10) 0.0003(8) 0.0009(8) 0.0007(8)
C21 0.0188(10) 0.0220(10) 0.0275(11) 0.0019(9) 0.0066(8) -0.0051(8)
C22 0.0218(10) 0.0220(10) 0.0245(11) -0.0104(9) 0.0003(8) -0.0009(8)
C23 0.0229(10) 0.0177(10) 0.0214(10) -0.0020(8) 0.0069(8) 0.0045(8)
C24 0.0110(9) 0.0149(9) 0.0170(9) 0.0009(7) 0.0011(7) 0.0000(7)
C25 0.0202(10) 0.0336(12) 0.0244(11) 0.0055(9) 0.0046(8) -0.0088(9)
C26 0.0169(10) 0.0335(13) 0.0452(14) 0.0206(11) -0.0075(10) -0.0043(9)

loop_
_atom_site_label
_atom_site_type_symbol
_atom_site_thermal_displace_type
_atom_site_fract_x
_atom_site_fract_y
_atom_site_fract_z
_atom_site_occupancy
_atom_site_U_iso_or_equiv
_atom_site_calc_flag
_atom_site_refinement_flags
_atom_site_disorder_assembly
_atom_site_disorder_group
I1 I Uani 0.39051(2) 0.70900(2) 0.09746(2) 1.000 0.0177(1) d . . .
I2 I Uani 0.12581(2) 0.53487(2) 0.11222(2) 1.000 0.0186(1) d . . .
Al1 Al Uani 0.34085(5) 0.59970(3) 0.19337(3) 1.000 0.0116(2) d . . .
N1 N Uani 0.43118(15) 0.70941(9) 0.33448(9) 1.000 0.0130(4) d . . .
N2 N Uani 0.21388(15) 0.70660(8) 0.30683(9) 1.000 0.0124(4) d . . .
C1 C Uani 0.47543(18) 0.51751(10) 0.23678(10) 1.000 0.0116(5) d . . .
C2 C Uani 0.59611(18) 0.50118(10) 0.21053(10) 1.000 0.0126(5) d . . .
C3 C Uani 0.69656(18) 0.45544(11) 0.25740(11) 1.000 0.0145(5) d . . .
C4 C Uani 0.68246(18) 0.42271(10) 0.33000(11) 1.000 0.0137(5) d . . .
C5 C Uani 0.55980(18) 0.43329(10) 0.35277(11) 1.000 0.0137(5) d . . .
C6 C Uani 0.45677(18) 0.47901(10) 0.30719(11) 1.000 0.0125(5) d . . .
C7 C Uani 0.61838(18) 0.53117(11) 0.13016(11) 1.000 0.0144(5) d . . .
C8 C Uani 0.6504(2) 0.46470(12) 0.07681(12) 1.000 0.0229(6) d . . .
C9 C Uani 0.7278(2) 0.59390(12) 0.14081(12) 1.000 0.0210(6) d . . .
C10 C Uani 0.80010(19) 0.37743(11) 0.38009(11) 1.000 0.0174(5) d . . .
C11 C Uani 0.7646(2) 0.32597(12) 0.44562(12) 1.000 0.0206(6) d . . .
C12 C Uani 0.9139(2) 0.43399(13) 0.41664(13) 1.000 0.0253(6) d . . .
C13 C Uani 0.32135(18) 0.48155(11) 0.33250(11) 1.000 0.0140(5) d . . .
C14 C Uani 0.3316(2) 0.50690(13) 0.41954(12) 1.000 0.0235(6) d . . .
C15 C Uani 0.2489(2) 0.40256(12) 0.31631(14) 1.000 0.0247(6) d . . .
C16 C Uani 0.32394(18) 0.67391(10) 0.28647(10) 1.000 0.0121(5) d . . .
C17 C Uani 0.38849(19) 0.76466(11) 0.38396(11) 1.000 0.0149(5) d . . .
C18 C Uani 0.25178(19) 0.76387(11) 0.36562(11) 1.000 0.0148(5) d . . .
C19 C Uani 0.57313(18) 0.69283(11) 0.32964(11) 1.000 0.0154(5) d . . .
C20 C Uani 0.6476(2) 0.64724(12) 0.40217(12) 1.000 0.0209(6) d . . .
C21 C Uani 0.6464(2) 0.76755(12) 0.31376(13) 1.000 0.0225(6) d . . .
C22 C Uani 0.4787(2) 0.81379(12) 0.44555(12) 1.000 0.0234(6) d . . .
C23 C Uani 0.1573(2) 0.81817(12) 0.39559(12) 1.000 0.0203(6) d . . .
C24 C Uani 0.07491(18) 0.67959(11) 0.27245(11) 1.000 0.0146(5) d . . .
C25 C Uani 0.0066(2) 0.64661(13) 0.33634(13) 1.000 0.0261(6) d . . .
C26 C Uani -0.0066(2) 0.74246(14) 0.22137(15) 1.000 0.0339(7) d . . .
H3 H Uiso 0.77750 0.44630 0.23911 1.000 0.0170 c RU . .
H5 H Uiso 0.54544 0.40892 0.40042 1.000 0.0160 c RU . .
H7 H Uiso 0.53237 0.55611 0.10179 1.000 0.0170 c RU . .
H8A H Uiso 0.57895 0.42510 0.07038 1.000 0.0340 c RU . .
H8B H Uiso 0.73671 0.44065 0.10177 1.000 0.0340 c RU . .
H8C H Uiso 0.65608 0.48576 0.02412 1.000 0.0340 c RU . .
H9A H Uiso 0.73505 0.61446 0.08817 1.000 0.0310 c RU . .
H9B H Uiso 0.81425 0.57090 0.16722 1.000 0.0310 c RU . .
H9C H Uiso 0.70456 0.63665 0.17388 1.000 0.0310 c RU . .
H10 H Uiso 0.83603 0.34210 0.34264 1.000 0.0210 c RU . .
H11A H Uiso 0.69025 0.29087 0.42222 1.000 0.0310 c RU . .
H11B H Uiso 0.73721 0.35912 0.48640 1.000 0.0310 c RU . .
H11C H Uiso 0.84338 0.29476 0.47044 1.000 0.0310 c RU . .
H12A H Uiso 0.94220 0.46356 0.37369 1.000 0.0380 c RU . .
H12B H Uiso 0.99051 0.40412 0.44667 1.000 0.0380 c RU . .
H12C H Uiso 0.88159 0.47046 0.45291 1.000 0.0380 c RU . .
H13 H Uiso 0.26453 0.52138 0.29788 1.000 0.0170 c RU . .
H14A H Uiso 0.37296 0.55901 0.42761 1.000 0.0350 c RU . .
H14B H Uiso 0.38719 0.46921 0.45537 1.000 0.0350 c RU . .
H14C H Uiso 0.24125 0.50875 0.43148 1.000 0.0350 c RU . .
H15A H Uiso 0.24105 0.38827 0.25983 1.000 0.0370 c RU . .
H15B H Uiso 0.15873 0.40666 0.32823 1.000 0.0370 c RU . .
H15C H Uiso 0.30055 0.36220 0.35050 1.000 0.0370 c RU . .
H19 H Uiso 0.56954 0.65813 0.28194 1.000 0.0180 c RU . .
H20A H Uiso 0.59628 0.59999 0.40922 1.000 0.0310 c RU . .
H20B H Uiso 0.65751 0.68015 0.45019 1.000 0.0310 c RU . .
H20C H Uiso 0.73688 0.63222 0.39385 1.000 0.0310 c RU . .
H21A H Uiso 0.72449 0.75378 0.29107 1.000 0.0340 c RU . .
H21B H Uiso 0.67672 0.79603 0.36424 1.000 0.0340 c RU . .
H21C H Uiso 0.58494 0.80078 0.27579 1.000 0.0340 c RU . .
H22A H Uiso 0.51688 0.85647 0.41887 1.000 0.0350 c RU . .
H22B H Uiso 0.55169 0.78122 0.47550 1.000 0.0350 c RU . .
H22C H Uiso 0.42644 0.83584 0.48261 1.000 0.0350 c RU . .
H23A H Uiso 0.11221 0.85198 0.35163 1.000 0.0300 c RU . .
H23B H Uiso 0.20818 0.85062 0.43898 1.000 0.0300 c RU . .
H23C H Uiso 0.08980 0.78746 0.41577 1.000 0.0300 c RU . .
H24 H Uiso 0.08349 0.63517 0.23554 1.000 0.0170 c RU . .
H25A H Uiso -0.07669 0.61980 0.31067 1.000 0.0390 c RU . .
H25B H Uiso -0.01476 0.68944 0.36995 1.000 0.0390 c RU . .
H25C H Uiso 0.06711 0.60925 0.36970 1.000 0.0390 c RU . .
H26A H Uiso 0.04184 0.76027 0.18054 1.000 0.0510 c RU . .
H26B H Uiso -0.02006 0.78683 0.25539 1.000 0.0510 c RU . .
H26C H Uiso -0.09431 0.72099 0.19511 1.000 0.0510 c RU . .

loop_
_atom_type_symbol
_atom_type_description
_atom_type_scat_dispersion_real
_atom_type_scat_dispersion_imag
_atom_type_scat_source
C C 0.0033 0.0016 ' International Tables Vol C Tables 4.2.6.8 and 6.1.1.4'
H H 0.0000 0.0000 ' International Tables Vol C Tables 4.2.6.8 and 6.1.1.4'
Al Al 0.0645 0.0514 ' International Tables Vol C Tables 4.2.6.8 and 6.1.1.4'
I I -0.4742 1.8119 ' International Tables Vol C Tables 4.2.6.8 and 6.1.1.4'
N N 0.0061 0.0033 ' International Tables Vol C Tables 4.2.6.8 and 6.1.1.4'

loop_
_geom_angle_atom_site_label_1
_geom_angle_atom_site_label_2
_geom_angle_atom_site_label_3
_geom_angle
_geom_angle_site_symmetry_1
_geom_angle_site_symmetry_2
_geom_angle_site_symmetry_3
_geom_angle_publ_flag
I1 Al1 I2 102.93(2) . . . yes
I1 Al1 C1 122.13(6) . . . yes
I1 Al1 C16 95.85(5) . . . yes
I2 Al1 C1 109.65(6) . . . yes
I2 Al1 C16 118.62(6) . . . yes
C1 Al1 C16 107.86(7) . . . yes
C16 N1 C17 110.79(15) . . . yes
C16 N1 C19 123.01(15) . . . yes
C17 N1 C19 126.12(15) . . . yes
C16 N2 C18 110.69(15) . . . yes
C16 N2 C24 122.47(14) . . . yes
C18 N2 C24 126.76(15) . . . yes
Al1 C1 C2 126.36(13) . . . yes
Al1 C1 C6 116.09(13) . . . yes
C2 C1 C6 117.01(16) . . . no
C1 C2 C3 120.37(16) . . . no
C1 C2 C7 121.23(15) . . . no
C3 C2 C7 118.39(16) . . . no
C2 C3 C4 122.36(17) . . . no
C3 C4 C5 117.39(17) . . . no
C3 C4 C10 119.17(16) . . . no
C5 C4 C10 123.44(16) . . . no
C4 C5 C6 121.66(17) . . . no
C1 C6 C5 120.80(17) . . . no
C1 C6 C13 120.98(16) . . . no
C5 C6 C13 118.10(16) . . . no
C2 C7 C8 112.06(15) . . . no
C2 C7 C9 111.68(15) . . . no
C8 C7 C9 110.55(16) . . . no
C4 C10 C11 115.20(16) . . . no
C4 C10 C12 110.13(16) . . . no
C11 C10 C12 109.75(16) . . . no
C6 C13 C14 113.58(16) . . . no
C6 C13 C15 110.55(15) . . . no
C14 C13 C15 110.90(17) . . . no
Al1 C16 N1 123.45(13) . . . yes
Al1 C16 N2 130.79(13) . . . yes
N1 C16 N2 105.14(15) . . . yes
N1 C17 C18 106.61(16) . . . yes
N1 C17 C22 125.56(17) . . . yes
C18 C17 C22 127.83(18) . . . no
N2 C18 C17 106.74(16) . . . yes
N2 C18 C23 125.31(17) . . . yes
C17 C18 C23 127.71(17) . . . no
N1 C19 C20 112.02(15) . . . yes
N1 C19 C21 111.34(15) . . . yes
C20 C19 C21 113.12(16) . . . no
N2 C24 C25 111.77(15) . . . yes
N2 C24 C26 111.58(16) . . . yes
C25 C24 C26 113.54(17) . . . no
C2 C3 H3 119.00 . . . no
C4 C3 H3 119.00 . . . no
C4 C5 H5 119.00 . . . no
C6 C5 H5 119.00 . . . no
C2 C7 H7 107.00 . . . no
C8 C7 H7 107.00 . . . no
C9 C7 H7 107.00 . . . no
C7 C8 H8A 109.00 . . . no
C7 C8 H8B 109.00 . . . no
C7 C8 H8C 109.00 . . . no
H8A C8 H8B 109.00 . . . no
H8A C8 H8C 109.00 . . . no
H8B C8 H8C 109.00 . . . no
C7 C9 H9A 109.00 . . . no
C7 C9 H9B 109.00 . . . no
C7 C9 H9C 110.00 . . . no
H9A C9 H9B 109.00 . . . no
H9A C9 H9C 109.00 . . . no
H9B C9 H9C 109.00 . . . no
C4 C10 H10 107.00 . . . no
C11 C10 H10 107.00 . . . no
C12 C10 H10 107.00 . . . no
C10 C11 H11A 109.00 . . . no
C10 C11 H11B 109.00 . . . no
C10 C11 H11C 109.00 . . . no
H11A C11 H11B 109.00 . . . no
H11A C11 H11C 109.00 . . . no
H11B C11 H11C 109.00 . . . no
C10 C12 H12A 109.00 . . . no
C10 C12 H12B 109.00 . . . no
C10 C12 H12C 109.00 . . . no
H12A C12 H12B 110.00 . . . no
H12A C12 H12C 109.00 . . . no
H12B C12 H12C 109.00 . . . no
C6 C13 H13 107.00 . . . no
C14 C13 H13 107.00 . . . no
C15 C13 H13 107.00 . . . no
C13 C14 H14A 109.00 . . . no
C13 C14 H14B 109.00 . . . no
C13 C14 H14C 109.00 . . . no
H14A C14 H14B 109.00 . . . no
H14A C14 H14C 109.00 . . . no
H14B C14 H14C 109.00 . . . no
C13 C15 H15A 109.00 . . . no
C13 C15 H15B 109.00 . . . no
C13 C15 H15C 109.00 . . . no
H15A C15 H15B 109.00 . . . no
H15A C15 H15C 109.00 . . . no
H15B C15 H15C 109.00 . . . no
N1 C19 H19 107.00 . . . no
C20 C19 H19 107.00 . . . no
C21 C19 H19 107.00 . . . no
C19 C20 H20A 109.00 . . . no
C19 C20 H20B 109.00 . . . no
C19 C20 H20C 109.00 . . . no
H20A C20 H20B 109.00 . . . no
H20A C20 H20C 109.00 . . . no
H20B C20 H20C 109.00 . . . no
C19 C21 H21A 109.00 . . . no
C19 C21 H21B 109.00 . . . no
C19 C21 H21C 109.00 . . . no
H21A C21 H21B 109.00 . . . no
H21A C21 H21C 109.00 . . . no
H21B C21 H21C 109.00 . . . no
C17 C22 H22A 109.00 . . . no
C17 C22 H22B 109.00 . . . no
C17 C22 H22C 109.00 . . . no
H22A C22 H22B 110.00 . . . no
H22A C22 H22C 109.00 . . . no
H22B C22 H22C 109.00 . . . no
C18 C23 H23A 109.00 . . . no
C18 C23 H23B 109.00 . . . no
C18 C23 H23C 109.00 . . . no
H23A C23 H23B 109.00 . . . no
H23A C23 H23C 110.00 . . . no
H23B C23 H23C 109.00 . . . no
N2 C24 H24 106.00 . . . no
C25 C24 H24 106.00 . . . no
C26 C24 H24 106.00 . . . no
C24 C25 H25A 109.00 . . . no
C24 C25 H25B 109.00 . . . no
C24 C25 H25C 109.00 . . . no
H25A C25 H25B 109.00 . . . no
H25A C25 H25C 109.00 . . . no
H25B C25 H25C 109.00 . . . no
C24 C26 H26A 109.00 . . . no
C24 C26 H26B 109.00 . . . no
C24 C26 H26C 109.00 . . . no
H26A C26 H26B 109.00 . . . no
H26A C26 H26C 109.00 . . . no
H26B C26 H26C 109.00 . . . no

loop_
_geom_bond_atom_site_label_1
_geom_bond_atom_site_label_2
_geom_bond_distance
_geom_bond_site_symmetry_1
_geom_bond_site_symmetry_2
_geom_bond_publ_flag
I1 Al1 2.5968(9) . . yes
I2 Al1 2.5762(8) . . yes
Al1 C1 1.9887(19) . . yes
Al1 C16 2.0645(18) . . yes
N1 C16 1.360(2) . . yes
N1 C17 1.392(2) . . yes
N1 C19 1.487(2) . . yes
N2 C16 1.356(2) . . yes
N2 C18 1.395(2) . . yes
N2 C24 1.483(2) . . yes
C1 C2 1.416(3) . . no
C1 C6 1.415(3) . . no
C2 C3 1.395(3) . . no
C2 C7 1.523(3) . . no
C3 C4 1.392(3) . . no
C4 C5 1.390(3) . . no
C4 C10 1.525(3) . . no
C5 C6 1.402(3) . . no
C6 C13 1.524(3) . . no
C7 C8 1.530(3) . . no
C7 C9 1.525(3) . . no
C10 C11 1.522(3) . . no
C10 C12 1.534(3) . . no
C13 C14 1.528(3) . . no
C13 C15 1.532(3) . . no
C17 C18 1.357(3) . . no
C17 C22 1.497(3) . . no
C18 C23 1.497(3) . . no
C19 C20 1.521(3) . . no
C19 C21 1.528(3) . . no
C24 C25 1.516(3) . . no
C24 C26 1.514(3) . . no
C3 H3 0.9500 . . no
C5 H5 0.9500 . . no
C7 H7 1.0000 . . no
C8 H8A 0.9800 . . no
C8 H8B 0.9800 . . no
C8 H8C 0.9800 . . no
C9 H9A 0.9800 . . no
C9 H9B 0.9800 . . no
C9 H9C 0.9800 . . no
C10 H10 1.0000 . . no
C11 H11A 0.9800 . . no
C11 H11B 0.9800 . . no
C11 H11C 0.9800 . . no
C12 H12A 0.9800 . . no
C12 H12B 0.9800 . . no
C12 H12C 0.9800 . . no
C13 H13 1.0000 . . no
C14 H14A 0.9800 . . no
C14 H14B 0.9800 . . no
C14 H14C 0.9800 . . no
C15 H15A 0.9800 . . no
C15 H15B 0.9800 . . no
C15 H15C 0.9800 . . no
C19 H19 1.0000 . . no
C20 H20A 0.9800 . . no
C20 H20B 0.9800 . . no
C20 H20C 0.9800 . . no
C21 H21A 0.9800 . . no
C21 H21B 0.9800 . . no
C21 H21C 0.9800 . . no
C22 H22A 0.9800 . . no
C22 H22B 0.9800 . . no
C22 H22C 0.9800 . . no
C23 H23A 0.9800 . . no
C23 H23B 0.9800 . . no
C23 H23C 0.9800 . . no
C24 H24 1.0000 . . no
C25 H25A 0.9800 . . no
C25 H25B 0.9800 . . no
C25 H25C 0.9800 . . no
C26 H26A 0.9800 . . no
C26 H26B 0.9800 . . no
C26 H26C 0.9800 . . no

loop_
_geom_hbond_atom_site_label_D
_geom_hbond_atom_site_label_H
_geom_hbond_atom_site_label_A
_geom_hbond_distance_DH
_geom_hbond_distance_HA
_geom_hbond_distance_DA
_geom_hbond_angle_DHA
_geom_hbond_site_symmetry_A
_geom_hbond_publ_flag
C7 H7 I1 1.0000 2.9700 3.783(2) 139.00 . yes
C24 H24 I2 1.0000 2.8100 3.795(2) 168.00 . yes

loop_
_geom_torsion_atom_site_label_1
_geom_torsion_atom_site_label_2
_geom_torsion_atom_site_label_3
_geom_torsion_atom_site_label_4
_geom_torsion
_geom_torsion_site_symmetry_1
_geom_torsion_site_symmetry_2
_geom_torsion_site_symmetry_3
_geom_torsion_site_symmetry_4
_geom_torsion_publ_flag
I1 Al1 C1 C2 -12.04(18) . . . . no
I1 Al1 C1 C6 159.19(11) . . . . no
I2 Al1 C1 C2 108.28(15) . . . . no
I2 Al1 C1 C6 -80.50(13) . . . . no
C16 Al1 C1 C2 -121.23(15) . . . . no
C16 Al1 C1 C6 49.99(15) . . . . no
I1 Al1 C16 N1 -73.71(14) . . . . no
I1 Al1 C16 N2 95.91(16) . . . . no
I2 Al1 C16 N1 178.10(12) . . . . no
I2 Al1 C16 N2 -12.28(18) . . . . no
C1 Al1 C16 N1 52.78(16) . . . . no
C1 Al1 C16 N2 -137.60(16) . . . . no
C17 N1 C16 Al1 171.19(12) . . . . no
C17 N1 C16 N2 -0.69(19) . . . . no
C19 N1 C16 Al1 -5.7(2) . . . . no
C19 N1 C16 N2 -177.60(15) . . . . no
C16 N1 C17 C18 -0.6(2) . . . . no
C16 N1 C17 C22 178.77(17) . . . . no
C19 N1 C17 C18 176.21(16) . . . . no
C19 N1 C17 C22 -4.4(3) . . . . no
C16 N1 C19 C20 -109.30(19) . . . . no
C16 N1 C19 C21 122.91(18) . . . . no
C17 N1 C19 C20 74.3(2) . . . . no
C17 N1 C19 C21 -53.5(2) . . . . no
C18 N2 C16 Al1 -169.33(13) . . . . no
C18 N2 C16 N1 1.70(19) . . . . no
C24 N2 C16 Al1 13.8(2) . . . . no
C24 N2 C16 N1 -175.21(15) . . . . no
C16 N2 C18 C17 -2.1(2) . . . . no
C16 N2 C18 C23 172.66(17) . . . . no
C24 N2 C18 C17 174.64(16) . . . . no
C24 N2 C18 C23 -10.6(3) . . . . no
C16 N2 C24 C25 117.05(18) . . . . no
C16 N2 C24 C26 -114.61(19) . . . . no
C18 N2 C24 C25 -59.3(2) . . . . no
C18 N2 C24 C26 69.0(2) . . . . no
Al1 C1 C2 C3 164.77(14) . . . . no
Al1 C1 C2 C7 -16.7(2) . . . . no
C6 C1 C2 C3 -6.4(3) . . . . no
C6 C1 C2 C7 172.18(16) . . . . no
Al1 C1 C6 C5 -165.74(14) . . . . no
Al1 C1 C6 C13 18.4(2) . . . . no
C2 C1 C6 C5 6.3(3) . . . . no
C2 C1 C6 C13 -169.53(16) . . . . no
C1 C2 C3 C4 1.4(3) . . . . no
C7 C2 C3 C4 -177.16(17) . . . . no
C1 C2 C7 C8 -124.03(18) . . . . no
C1 C2 C7 C9 111.31(19) . . . . no
C3 C2 C7 C8 54.6(2) . . . . no
C3 C2 C7 C9 -70.1(2) . . . . no
C2 C3 C4 C5 3.7(3) . . . . no
C2 C3 C4 C10 -176.44(17) . . . . no
C3 C4 C5 C6 -3.8(3) . . . . no
C10 C4 C5 C6 176.39(17) . . . . no
C3 C4 C10 C11 -164.24(17) . . . . no
C3 C4 C10 C12 71.0(2) . . . . no
C5 C4 C10 C11 15.6(3) . . . . no
C5 C4 C10 C12 -109.2(2) . . . . no
C4 C5 C6 C1 -1.3(3) . . . . no
C4 C5 C6 C13 174.68(16) . . . . no
C1 C6 C13 C14 -128.80(18) . . . . no
C1 C6 C13 C15 105.80(19) . . . . no
C5 C6 C13 C14 55.2(2) . . . . no
C5 C6 C13 C15 -70.2(2) . . . . no
N1 C17 C18 N2 1.6(2) . . . . no
N1 C17 C18 C23 -173.02(18) . . . . no
C22 C17 C18 N2 -177.76(18) . . . . no
C22 C17 C18 C23 7.7(3) . . . . no
